data_7050192
loop_
_publ_author_name
'Bickley, Jamie'
'Bonar-Law, Richard'
'McGrath, Thomas'
'Singh, Nirmal'
'Steiner, Alexander'

_publ_section_title
;
 Dirhodium (ii) carboxylate complexes as building blocks. cis-Chelating
 dicarboxylic acids designed to bridge the dinuclear coreElectronic
 supplementary information (ESI) available: Tables S1 and S2. See
 http://www.rsc.org/suppdata/nj/b3/b310008a/
;
_journal_issue 3
_journal_name_full 'New Journal of Chemistry'
_journal_page_first 425
_journal_paper_doi 10.1039/b310008a
_journal_volume 28
_journal_year 2004
_chemical_formula_sum 'C28 H36 O12'
_chemical_formula_weight 564.57
_space_group_IT_number 15
_symmetry_cell_setting monoclinic
_symmetry_Int_Tables_number 15
_symmetry_space_group_name_Hall '-C 2yc'
_symmetry_space_group_name_H-M 'C 1 2/c 1'
_atom_sites_solution_hydrogens geom
_atom_sites_solution_primary direct
_atom_sites_solution_secondary difmap
_audit_creation_method SHELXL-97
_cell_angle_alpha 90.00
_cell_angle_beta 100.150(14)
_cell_angle_gamma 90.00
_cell_formula_units_Z 6
_cell_length_a 18.591(2)
_cell_length_b 10.9955(15)
_cell_length_c 21.767(3)
_cell_measurement_temperature 273(2)
_cell_volume 4379.9(10)
_computing_structure_refinement 'SHELXL-97 (Sheldrick, 1997)'
_computing_structure_solution 'SHELXS-97 (Sheldrick, 1990)'
_diffrn_ambient_temperature 273(2)
_diffrn_measured_fraction_theta_full 0.995
_diffrn_measured_fraction_theta_max 0.995
_diffrn_radiation_monochromator graphite
_diffrn_radiation_type MoK\a
_diffrn_radiation_wavelength 0.71073
_diffrn_reflns_av_R_equivalents 0.0312
_diffrn_reflns_av_sigmaI/netI 0.0249
_diffrn_reflns_limit_h_max 19
_diffrn_reflns_limit_h_min -20
_diffrn_reflns_limit_k_max 11
_diffrn_reflns_limit_k_min -11
_diffrn_reflns_limit_l_max 23
_diffrn_reflns_limit_l_min -23
_diffrn_reflns_number 11369
_diffrn_reflns_theta_full 22.49
_diffrn_reflns_theta_max 22.49
_diffrn_reflns_theta_min 2.16
_diffrn_source 'fine-focus sealed tube'
_exptl_absorpt_coefficient_mu 0.101
_exptl_crystal_density_diffrn 1.284
_exptl_crystal_density_method 'not measured'
_exptl_crystal_F_000 1800
_refine_diff_density_max 0.372
_refine_diff_density_min -0.277
_refine_diff_density_rms 0.048
_refine_ls_extinction_method none
_refine_ls_goodness_of_fit_ref 0.934
_refine_ls_hydrogen_treatment mixed
_refine_ls_matrix_type full
_refine_ls_number_parameters 257
_refine_ls_number_reflns 2855
_refine_ls_number_restraints 154
_refine_ls_restrained_S_all 1.164
_refine_ls_R_factor_all 0.1291
_refine_ls_R_factor_gt 0.0697
_refine_ls_shift/su_max 0.000
_refine_ls_shift/su_mean 0.000
_refine_ls_structure_factor_coef Fsqd
_refine_ls_weighting_details 'calc w=1/[\s^2^(Fo^2^)+(0.1822P)^2^+0.0000P] where P=(Fo^2^+2Fc^2^)/3'
_refine_ls_weighting_scheme calc
_refine_ls_wR_factor_gt 0.2529
_refine_ls_wR_factor_ref 0.3050
_reflns_number_gt 839
_reflns_number_total 2855
_reflns_threshold_expression >2sigma(I)
_cod_data_source_file b310008a.txt
_cod_data_source_block tmcg3
_cod_original_cell_volume 4379.8(10)
_cod_original_sg_symbol_H-M C2/c
_cod_database_code 7050192

loop_
_symmetry_equiv_pos_as_xyz
'x, y, z'
'-x, y, -z+1/2'
'x+1/2, y+1/2, z'
'-x+1/2, y+1/2, -z+1/2'
'-x, -y, -z'
'x, -y, z-1/2'
'-x+1/2, -y+1/2, -z'
'x+1/2, -y+1/2, z-1/2'

loop_
_atom_site_label
_atom_site_type_symbol
_atom_site_fract_x
_atom_site_fract_y
_atom_site_fract_z
_atom_site_U_iso_or_equiv
_atom_site_adp_type
_atom_site_occupancy
_atom_site_symmetry_multiplicity
_atom_site_calc_flag
_atom_site_refinement_flags
_atom_site_disorder_assembly
_atom_site_disorder_group
C1 C 0.1667(4) 0.0639(5) 0.2499(3) 0.0510(14) Uani 1 1 d . A .
H1 H 0.1668 -0.0207 0.2500 0.061 Uiso 1 1 calc R . .
C2 C 0.1191(3) 0.1250(6) 0.2052(3) 0.0515(17) Uani 1 1 d . . .
C3 C 0.1189(3) 0.2513(6) 0.2047(3) 0.0553(18) Uani 1 1 d . B .
H3 H 0.0873 0.2941 0.1745 0.066 Uiso 1 1 calc R . .
C4 C 0.1667(4) 0.3116(5) 0.2500(4) 0.0615(16) Uani 1 1 d U . .
H4 H 0.1668 0.3961 0.2500 0.074 Uiso 1 1 calc R B .
C5 C 0.2142(3) 0.2511(6) 0.2952(3) 0.0552(18) Uani 1 1 d U A .
H5 H 0.2458 0.2937 0.3256 0.066 Uiso 1 1 calc R . .
C6 C 0.2140(3) 0.1256(5) 0.2946(3) 0.0504(17) Uani 1 1 d U . .
C7 C 0.3232(6) 0.1197(12) 0.3814(5) 0.043(3) Uiso 0.56(2) 1 d PDU A 1
C8 C 0.2838(4) 0.1742(6) 0.4309(3) 0.0563(18) Uani 1 1 d U . .
C9 C 0.3763(6) 0.1952(14) 0.3529(6) 0.063(4) Uiso 0.56(2) 1 d PDU A 1
H9A H 0.3498 0.2506 0.3231 0.095 Uiso 0.56(2) 1 calc PR A 1
H9B H 0.4059 0.1429 0.3323 0.095 Uiso 0.56(2) 1 calc PR A 1
H9C H 0.4070 0.2404 0.3850 0.095 Uiso 0.56(2) 1 calc PR A 1
C10 C 0.3609(7) 0.0069(12) 0.4155(6) 0.062(4) Uiso 0.56(2) 1 d PU A 1
H10A H 0.3903 -0.0325 0.3893 0.093 Uiso 0.56(2) 1 calc PR A 1
H10B H 0.3244 -0.0488 0.4246 0.093 Uiso 0.56(2) 1 calc PR A 1
H10C H 0.3914 0.0318 0.4537 0.093 Uiso 0.56(2) 1 calc PR A 1
O4 O 0.0833(5) 0.0423(8) 0.1619(4) 0.041(3) Uiso 0.55(2) 1 d PDU B 1
C11 C 0.0250(7) 0.0813(13) 0.1150(6) 0.058(4) Uiso 0.55(2) 1 d PDU B 1
C12 C 0.0496(4) 0.1739(6) 0.0692(3) 0.0552(18) Uani 1 1 d U B 1
C13 C -0.0356(7) 0.1430(16) 0.1439(6) 0.065(4) Uiso 0.55(2) 1 d PDU B 1
H13A H -0.0515 0.0888 0.1734 0.097 Uiso 0.55(2) 1 calc PR B 1
H13B H -0.0761 0.1623 0.1116 0.097 Uiso 0.55(2) 1 calc PR B 1
H13C H -0.0169 0.2163 0.1648 0.097 Uiso 0.55(2) 1 calc PR B 1
C14 C -0.0033(8) -0.0313(12) 0.0802(7) 0.066(4) Uiso 0.55(2) 1 d PDU B 1
H14A H -0.0036 -0.0971 0.1091 0.099 Uiso 0.55(2) 1 calc PR B 1
H14B H 0.0277 -0.0518 0.0508 0.099 Uiso 0.55(2) 1 calc PR B 1
H14C H -0.0521 -0.0170 0.0583 0.099 Uiso 0.55(2) 1 calc PR B 1
C15 C 0.0476(3) 0.6253(6) 0.2948(3) 0.0514(18) Uani 1 1 d DU . .
C16 C 0.0476(3) 0.7513(6) 0.2951(3) 0.0571(19) Uani 1 1 d U C .
H16 H 0.0793 0.7942 0.3254 0.069 Uiso 1 1 calc R . .
C17 C 0.0000 0.8116(8) 0.2500 0.061(3) Uani 1 2 d SU . .
H17 H 0.0000 0.8961 0.2500 0.073 Uiso 1 2 calc SR C .
C18 C 0.0000 0.5633(8) 0.2500 0.052(2) Uani 1 2 d SU . .
H18 H 0.0000 0.4788 0.2500 0.062 Uiso 1 2 calc SR . .
C19 C 0.1563(5) 0.6188(11) 0.3801(5) 0.058(3) Uiso 0.606(17) 1 d PDU C 1
C20 C 0.1173(4) 0.6743(6) 0.4308(3) 0.0574(19) Uani 1 1 d DU . .
C21 C 0.2099(6) 0.6954(14) 0.3539(6) 0.073(4) Uiso 0.606(17) 1 d PDU C 1
H21A H 0.2299 0.6495 0.3234 0.109 Uiso 0.606(17) 1 calc PR C 1
H21B H 0.2486 0.7196 0.3869 0.109 Uiso 0.606(17) 1 calc PR C 1
H21C H 0.1858 0.7665 0.3347 0.109 Uiso 0.606(17) 1 calc PR C 1
C22 C 0.1940(4) 0.5106(8) 0.4151(3) 0.069(4) Uiso 0.606(17) 1 d PDU C 1
H22A H 0.1589 0.4634 0.4323 0.103 Uiso 0.606(17) 1 calc PR C 1
H22B H 0.2313 0.5388 0.4483 0.103 Uiso 0.606(17) 1 calc PR C 1
H22C H 0.2157 0.4612 0.3869 0.103 Uiso 0.606(17) 1 calc PR C 1
O7' O 0.0756(4) 0.5286(8) 0.3376(3) 0.044(4) Uiso 0.394(17) 1 d PRDU C 2
C19' C 0.1425(4) 0.5827(8) 0.3862(3) 0.032(4) Uiso 0.394(17) 1 d PRDU C 2
C21' C 0.2044(4) 0.6376(8) 0.3563(3) 0.046(5) Uiso 0.394(17) 1 d PRDU C 2
H21D H 0.1875 0.7111 0.3347 0.068 Uiso 0.394(17) 1 d PR C 2
H21E H 0.2185 0.5804 0.3273 0.068 Uiso 0.394(17) 1 d PR C 2
H21F H 0.2456 0.6554 0.3882 0.068 Uiso 0.394(17) 1 d PR C 2
C7' C 0.3077(7) 0.0780(15) 0.3866(6) 0.042(4) Uiso 0.44(2) 1 d PDU A 2
C9' C 0.3691(8) 0.1352(17) 0.3568(7) 0.058(5) Uiso 0.44(2) 1 d PDU A 2
H9'1 H 0.3515 0.1493 0.3132 0.087 Uiso 0.44(2) 1 calc PR A 2
H9'2 H 0.4101 0.0808 0.3615 0.087 Uiso 0.44(2) 1 calc PR A 2
H9'3 H 0.3838 0.2110 0.3770 0.087 Uiso 0.44(2) 1 calc PR A 2
C10' C 0.3329(9) -0.0356(15) 0.4200(8) 0.060(5) Uiso 0.44(2) 1 d PU A 2
H10D H 0.3334 -0.1002 0.3904 0.091 Uiso 0.44(2) 1 calc PR A 2
H10E H 0.3003 -0.0564 0.4480 0.091 Uiso 0.44(2) 1 calc PR A 2
H10F H 0.3813 -0.0241 0.4433 0.091 Uiso 0.44(2) 1 calc PR A 2
O4' O 0.0615(7) 0.0672(11) 0.1663(5) 0.052(4) Uiso 0.45(2) 1 d PU B 2
C11' C 0.0114(6) 0.1194(12) 0.1196(6) 0.034(4) Uiso 0.45(2) 1 d PDU B 2
C13' C -0.0443(7) 0.2015(17) 0.1458(7) 0.053(4) Uiso 0.45(2) 1 d PDU B 2
H13D H -0.0184 0.2573 0.1757 0.080 Uiso 0.45(2) 1 calc PR B 2
H13E H -0.0759 0.1517 0.1656 0.080 Uiso 0.45(2) 1 calc PR B 2
H13F H -0.0729 0.2463 0.1122 0.080 Uiso 0.45(2) 1 calc PR B 2
C14' C -0.0301(8) 0.0113(13) 0.0856(7) 0.052(5) Uiso 0.45(2) 1 d PDU B 2
H14D H -0.0535 0.0362 0.0447 0.078 Uiso 0.45(2) 1 calc PR B 2
H14E H -0.0663 -0.0165 0.1088 0.078 Uiso 0.45(2) 1 calc PR B 2
H14F H 0.0036 -0.0534 0.0821 0.078 Uiso 0.45(2) 1 calc PR B 2
C22' C 0.1659(8) 0.4629(12) 0.4194(7) 0.044(4) Uiso 0.394(17) 1 d PDU C 2
H22D H 0.1805 0.4066 0.3902 0.066 Uiso 0.394(17) 1 calc PR C 2
H22E H 0.1257 0.4294 0.4360 0.066 Uiso 0.394(17) 1 calc PR C 2
H22F H 0.2062 0.4774 0.4527 0.066 Uiso 0.394(17) 1 calc PR C 2
O1 O 0.2684(5) 0.0640(8) 0.3341(4) 0.050(3) Uiso 0.56(2) 1 d PD A 1
O2 O 0.2222(3) 0.1484(4) 0.4414(2) 0.0684(15) Uani 1 1 d . A .
O3 O 0.3252(3) 0.2542(5) 0.4610(2) 0.0788(17) Uani 1 1 d . A .
H3A H 0.3071 0.2781 0.4906 0.118 Uiso 1 1 calc R . .
O5 O 0.1114(2) 0.1484(4) 0.0586(2) 0.0688(15) Uani 1 1 d . . .
O6 O 0.0083(3) 0.2539(5) 0.0391(3) 0.0785(16) Uani 1 1 d . . .
H6 H 0.0257 0.2765 0.0090 0.118 Uiso 1 1 calc R B 1
O7 O 0.1006(4) 0.5629(6) 0.3359(3) 0.041(2) Uiso 0.606(17) 1 d PD C 1
O8 O 0.0556(3) 0.6482(4) 0.4414(2) 0.0691(15) Uani 1 1 d . C .
O9 O 0.1587(3) 0.7544(5) 0.4610(2) 0.0778(16) Uani 1 1 d . C .
H9 H 0.1400 0.7798 0.4899 0.117 Uiso 1 1 calc R . .
O1' O 0.2465(6) 0.0377(10) 0.3384(4) 0.040(3) Uiso 0.44(2) 1 d P A 2

loop_
_atom_site_aniso_label
_atom_site_aniso_U_11
_atom_site_aniso_U_22
_atom_site_aniso_U_33
_atom_site_aniso_U_23
_atom_site_aniso_U_13
_atom_site_aniso_U_12
C1 0.075(3) 0.045(3) 0.036(3) -0.001(4) 0.019(3) 0.001(4)
C2 0.059(4) 0.063(4) 0.035(4) 0.001(3) 0.014(3) -0.015(3)
C3 0.063(4) 0.062(4) 0.039(4) 0.006(3) 0.001(3) -0.003(3)
C4 0.085(4) 0.052(3) 0.046(4) -0.001(4) 0.007(3) -0.001(4)
C5 0.062(4) 0.063(4) 0.037(4) -0.009(3) 0.001(3) 0.000(3)
C6 0.062(4) 0.058(4) 0.032(4) -0.001(3) 0.012(3) 0.013(3)
C8 0.055(4) 0.074(5) 0.037(4) 0.003(4) 0.000(3) 0.025(3)
C12 0.058(4) 0.070(4) 0.034(4) -0.003(3) -0.001(3) -0.025(3)
C15 0.061(4) 0.062(4) 0.033(4) -0.003(3) 0.015(3) 0.014(3)
C16 0.064(4) 0.064(4) 0.042(4) -0.008(3) 0.003(3) 0.001(3)
C17 0.080(6) 0.049(5) 0.051(6) 0.000 0.004(5) 0.000
C18 0.072(6) 0.049(5) 0.036(5) 0.000 0.017(5) 0.000
C20 0.055(4) 0.078(5) 0.038(4) 0.005(4) 0.005(3) 0.026(3)
O2 0.065(3) 0.090(3) 0.049(3) -0.009(3) 0.009(2) 0.011(2)
O3 0.072(3) 0.109(4) 0.057(4) -0.019(3) 0.015(3) 0.000(3)
O5 0.063(3) 0.092(4) 0.051(3) 0.009(3) 0.010(3) -0.011(2)
O6 0.073(3) 0.108(4) 0.057(4) 0.020(3) 0.017(3) -0.002(3)
O8 0.066(3) 0.091(3) 0.050(3) -0.011(3) 0.010(3) 0.012(2)
O9 0.071(3) 0.107(4) 0.057(4) -0.019(3) 0.014(3) -0.001(3)

loop_
_atom_type_symbol
_atom_type_description
_atom_type_scat_dispersion_real
_atom_type_scat_dispersion_imag
_atom_type_scat_source
C C 0.0033 0.0016 'International Tables Vol C Tables 4.2.6.8 and 6.1.1.4'
H H 0.0000 0.0000 'International Tables Vol C Tables 4.2.6.8 and 6.1.1.4'
O O 0.0106 0.0060 'International Tables Vol C Tables 4.2.6.8 and 6.1.1.4'

loop_
_geom_angle_atom_site_label_1
_geom_angle_atom_site_label_2
_geom_angle_atom_site_label_3
_geom_angle
_geom_angle_site_symmetry_1
_geom_angle_site_symmetry_3
_geom_angle_publ_flag
C2 C1 C6 121.0(5) . . ?
C1 C2 C3 119.7(6) . . ?
C1 C2 O4 109.4(6) . . ?
C3 C2 O4 130.4(7) . . ?
C1 C2 O4' 122.5(7) . . ?
C3 C2 O4' 116.8(7) . . ?
O4 C2 O4' 21.2(5) . . ?
C4 C3 C2 118.5(6) . . ?
C5 C4 C3 122.2(5) . . ?
C4 C5 C6 118.5(6) . . ?
C1 C6 C5 120.2(5) . . ?
C1 C6 O1 120.4(6) . . ?
C5 C6 O1 118.9(6) . . ?
C1 C6 O1' 106.5(7) . . ?
C5 C6 O1' 132.5(7) . . ?
O1 C6 O1' 21.4(5) . . ?
O1 C7 C9 111.7(10) . . ?
O1 C7 C8 107.5(8) . . ?
C9 C7 C8 120.4(9) . . ?
O1 C7 C10 101.7(9) . . ?
C9 C7 C10 111.5(10) . . ?
C8 C7 C10 102.1(9) . . ?
O2 C8 O3 123.8(6) . . ?
O2 C8 C7 127.9(7) . . ?
O3 C8 C7 108.3(7) . . ?
O2 C8 C7' 109.6(8) . . ?
O3 C8 C7' 125.5(8) . . ?
C7 C8 C7' 21.1(5) . . ?
C2 O4 C11 120.2(8) . . ?
O4 C11 C14 105.7(10) . . ?
O4 C11 C13 111.1(10) . . ?
C14 C11 C13 110.7(10) . . ?
O4 C11 C12 112.7(8) . . ?
C14 C11 C12 109.6(10) . . ?
C13 C11 C12 107.1(10) . . ?
O5 C12 O6 123.7(6) . . ?
O5 C12 C11' 127.3(7) . . ?
O6 C12 C11' 109.0(7) . . ?
O5 C12 C11 111.0(8) . . ?
O6 C12 C11 124.5(8) . . ?
C11' C12 C11 19.0(5) . . ?
C18 C15 C16 119.9(6) . . ?
C18 C15 O7 120.4(6) . . ?
C16 C15 O7 119.4(6) . . ?
C18 C15 O7' 101.9(6) . . ?
C16 C15 O7' 136.9(6) . . ?
O7 C15 O7' 24.5(3) . . ?
C17 C16 C15 118.6(6) . . ?
C16 C17 C16 122.3(9) 2 . ?
C15 C18 C15 120.6(8) 2 . ?
O7 C19 C21 116.1(9) . . ?
O7 C19 C22 102.6(7) . . ?
C21 C19 C22 110.7(8) . . ?
O7 C19 C20 106.1(7) . . ?
C21 C19 C20 118.5(9) . . ?
C22 C19 C20 100.6(7) . . ?
O8 C20 O9 123.9(6) . . ?
O8 C20 C19' 111.2(7) . . ?
O9 C20 C19' 124.0(7) . . ?
O8 C20 C19 127.2(7) . . ?
O9 C20 C19 109.0(7) . . ?
C19' C20 C19 18.8(4) . . ?
C15 O7' C19' 107.6(4) . . ?
C20 C19' C22' 111.2(7) . . ?
C20 C19' C21' 110.2(5) . . ?
C22' C19' C21' 111.5(5) . . ?
C20 C19' O7' 112.1(4) . . ?
C22' C19' O7' 96.6(5) . . ?
C21' C19' O7' 114.7 . . ?
O1' C7' C10' 103.5(11) . . ?
O1' C7' C9' 111.1(10) . . ?
C10' C7' C9' 111.0(11) . . ?
O1' C7' C8 112.2(8) . . ?
C10' C7' C8 111.8(11) . . ?
C9' C7' C8 107.4(11) . . ?
C11' O4' C2 127.2(10) . . ?
O4' C11' C12 110.7(9) . . ?
O4' C11' C14' 104.5(10) . . ?
C12 C11' C14' 102.4(9) . . ?
O4' C11' C13' 112.2(11) . . ?
C12 C11' C13' 117.3(9) . . ?
C14' C11' C13' 108.5(10) . . ?
C6 O1 C7 125.4(8) . . ?
C15 O7 C19 124.8(6) . . ?
C6 O1' C7' 117.3(9) . . ?

loop_
_geom_bond_atom_site_label_1
_geom_bond_atom_site_label_2
_geom_bond_distance
_geom_bond_site_symmetry_2
_geom_bond_publ_flag
C1 C2 1.371(8) . ?
C1 C6 1.371(8) . ?
C2 C3 1.388(8) . ?
C2 O4 1.391(9) . ?
C2 O4' 1.396(11) . ?
C3 C4 1.375(8) . ?
C4 C5 1.373(8) . ?
C5 C6 1.379(8) . ?
C6 O1 1.384(9) . ?
C6 O1' 1.417(11) . ?
C7 O1 1.451(11) . ?
C7 C9 1.504(13) . ?
C7 C8 1.527(13) . ?
C7 C10 1.548(15) . ?
C8 O2 1.240(7) . ?
C8 O3 1.272(7) . ?
C8 C7' 1.548(14) . ?
O4 C11 1.419(12) . ?
C11 C14 1.497(13) . ?
C11 C13 1.541(13) . ?
C11 C12 1.549(14) . ?
C12 O5 1.242(8) . ?
C12 O6 1.272(7) . ?
C12 C11' 1.530(14) . ?
C15 C18 1.376(7) . ?
C15 C16 1.386(9) . ?
C15 O7 1.390(7) . ?
C15 O7' 1.450(8) . ?
C16 C17 1.372(7) . ?
C17 C16 1.372(7) 2 ?
C18 C15 1.376(7) 2 ?
C19 O7 1.423(11) . ?
C19 C21 1.494(12) . ?
C19 C22 1.516(11) . ?
C19 C20 1.547(10) . ?
C20 O8 1.243(8) . ?
C20 O9 1.273(7) . ?
C20 C19' 1.528(8) . ?
O7' C19' 1.5989 . ?
C19' C22' 1.528(12) . ?
C19' C21' 1.5410 . ?
C7' O1' 1.473(15) . ?
C7' C10' 1.480(19) . ?
C7' C9' 1.542(14) . ?
O4' C11' 1.377(15) . ?
C11' C14' 1.533(13) . ?
C11' C13' 1.556(14) . ?

loop_
_geom_hbond_atom_site_label_D
_geom_hbond_atom_site_label_H
_geom_hbond_atom_site_label_A
_geom_hbond_distance_DH
_geom_hbond_distance_HA
_geom_hbond_distance_DA
_geom_hbond_angle_DHA
_geom_hbond_site_symmetry_A
O9 H9 O5 0.82 1.85 2.664(7) 170.9 6_566
O6 H6 O8 0.82 1.86 2.667(7) 170.0 6_565
O3 H3A O2 0.82 1.85 2.664(7) 170.7 7_556

loop_
_geom_torsion_atom_site_label_1
_geom_torsion_atom_site_label_2
_geom_torsion_atom_site_label_3
_geom_torsion_atom_site_label_4
_geom_torsion
_geom_torsion_site_symmetry_1
_geom_torsion_site_symmetry_2
_geom_torsion_site_symmetry_3
_geom_torsion_site_symmetry_4
_geom_torsion_publ_flag
C6 C1 C2 C3 0.4(10) . . . . ?
C6 C1 C2 O4 173.3(7) . . . . ?
C6 C1 C2 O4' -168.1(8) . . . . ?
C1 C2 C3 C4 -0.6(10) . . . . ?
O4 C2 C3 C4 -171.8(8) . . . . ?
O4' C2 C3 C4 168.5(8) . . . . ?
C2 C3 C4 C5 0.2(12) . . . . ?
C3 C4 C5 C6 0.4(12) . . . . ?
C2 C1 C6 C5 0.2(11) . . . . ?
C2 C1 C6 O1 -171.2(7) . . . . ?
C2 C1 C6 O1' 171.0(7) . . . . ?
C4 C5 C6 C1 -0.6(10) . . . . ?
C4 C5 C6 O1 170.9(7) . . . . ?
C4 C5 C6 O1' -168.6(9) . . . . ?
O1 C7 C8 O2 20.0(13) . . . . ?
C9 C7 C8 O2 149.4(9) . . . . ?
C10 C7 C8 O2 -86.6(10) . . . . ?
O1 C7 C8 O3 -159.6(7) . . . . ?
C9 C7 C8 O3 -30.3(11) . . . . ?
C10 C7 C8 O3 93.7(9) . . . . ?
O1 C7 C8 C7' 53.1(15) . . . . ?
C9 C7 C8 C7' -178(2) . . . . ?
C10 C7 C8 C7' -53.6(17) . . . . ?
C1 C2 O4 C11 172.6(8) . . . . ?
C3 C2 O4 C11 -15.5(13) . . . . ?
O4' C2 O4 C11 40.6(17) . . . . ?
C2 O4 C11 C14 -176.3(9) . . . . ?
C2 O4 C11 C13 -56.1(12) . . . . ?
C2 O4 C11 C12 64.1(12) . . . . ?
O4 C11 C12 O5 37.1(11) . . . . ?
C14 C11 C12 O5 -80.3(9) . . . . ?
C13 C11 C12 O5 159.5(8) . . . . ?
O4 C11 C12 O6 -153.0(8) . . . . ?
C14 C11 C12 O6 89.6(11) . . . . ?
C13 C11 C12 O6 -30.6(11) . . . . ?
O4 C11 C12 C11' -114(2) . . . . ?
C14 C11 C12 C11' 128(2) . . . . ?
C13 C11 C12 C11' 8.0(16) . . . . ?
C18 C15 C16 C17 -0.6(8) . . . . ?
O7 C15 C16 C17 173.2(5) . . . . ?
O7' C15 C16 C17 -164.7(7) . . . . ?
C15 C16 C17 C16 0.3(4) . . . 2 ?
C16 C15 C18 C15 0.3(4) . . . 2 ?
O7 C15 C18 C15 -173.4(7) . . . 2 ?
O7' C15 C18 C15 169.3(5) . . . 2 ?
O7 C19 C20 O8 18.4(11) . . . . ?
C21 C19 C20 O8 151.1(8) . . . . ?
C22 C19 C20 O8 -88.2(8) . . . . ?
O7 C19 C20 O9 -160.9(7) . . . . ?
C21 C19 C20 O9 -28.2(10) . . . . ?
C22 C19 C20 O9 92.5(7) . . . . ?
O7 C19 C20 C19' 53.4(11) . . . . ?
C21 C19 C20 C19' -173.9(18) . . . . ?
C22 C19 C20 C19' -53.2(10) . . . . ?
C18 C15 O7' C19' 170.1(2) . . . . ?
C16 C15 O7' C19' -23.9(9) . . . . ?
O7 C15 O7' C19' 28.3(8) . . . . ?
O8 C20 C19' C22' -75.2(8) . . . . ?
O9 C20 C19' C22' 94.1(8) . . . . ?
C19 C20 C19' C22' 134.1(15) . . . . ?
O8 C20 C19' C21' 160.7(4) . . . . ?
O9 C20 C19' C21' -30.0(7) . . . . ?
C19 C20 C19' C21' 10.0(12) . . . . ?
O8 C20 C19' O7' 31.7(6) . . . . ?
O9 C20 C19' O7' -159.0(5) . . . . ?
C19 C20 C19' O7' -119.0(13) . . . . ?
C15 O7' C19' C20 69.9(5) . . . . ?
C15 O7' C19' C22' -174.0(8) . . . . ?
C15 O7' C19' C21' -56.7(4) . . . . ?
O2 C8 C7' O1' 38.0(12) . . . . ?
O3 C8 C7' O1' -153.8(8) . . . . ?
C7 C8 C7' O1' -115(2) . . . . ?
O2 C8 C7' C10' -77.7(11) . . . . ?
O3 C8 C7' C10' 90.4(13) . . . . ?
C7 C8 C7' C10' 129(2) . . . . ?
O2 C8 C7' C9' 160.3(9) . . . . ?
O3 C8 C7' C9' -31.5(13) . . . . ?
C7 C8 C7' C9' 7.5(15) . . . . ?
C1 C2 O4' C11' -179.1(10) . . . . ?
C3 C2 O4' C11' 12.1(17) . . . . ?
O4 C2 O4' C11' -123(3) . . . . ?
C2 O4' C11' C12 61.0(15) . . . . ?
C2 O4' C11' C14' 170.6(11) . . . . ?
C2 O4' C11' C13' -72.1(15) . . . . ?
O5 C12 C11' O4' 20.4(13) . . . . ?
O6 C12 C11' O4' -158.5(8) . . . . ?
C11 C12 C11' O4' 54.5(17) . . . . ?
O5 C12 C11' C14' -90.5(10) . . . . ?
O6 C12 C11' C14' 90.7(9) . . . . ?
C11 C12 C11' C14' -56.4(19) . . . . ?
O5 C12 C11' C13' 150.9(9) . . . . ?
O6 C12 C11' C13' -28.0(11) . . . . ?
C11 C12 C11' C13' -175(3) . . . . ?
C1 C6 O1 C7 177.5(8) . . . . ?
C5 C6 O1 C7 6.0(13) . . . . ?
O1' C6 O1 C7 -129(2) . . . . ?
C9 C7 O1 C6 -68.1(13) . . . . ?
C8 C7 O1 C6 66.0(12) . . . . ?
C10 C7 O1 C6 172.9(9) . . . . ?
C18 C15 O7 C19 174.3(6) . . . . ?
C16 C15 O7 C19 0.6(11) . . . . ?
O7' C15 O7 C19 -141.1(13) . . . . ?
C21 C19 O7 C15 -63.4(11) . . . . ?
C22 C19 O7 C15 175.8(6) . . . . ?
C20 C19 O7 C15 70.6(10) . . . . ?
C1 C6 O1' C7' 171.3(8) . . . . ?
C5 C6 O1' C7' -19.5(14) . . . . ?
O1 C6 O1' C7' 37.6(15) . . . . ?
C10' C7' O1' C6 -174.9(10) . . . . ?
C9' C7' O1' C6 -55.7(13) . . . . ?
C8 C7' O1' C6 64.5(12) . . . . ?
